data_7029121
loop_
_publ_author_name
'Wellens, Sil'
'Brooks, Neil R.'
'Thijs, Ben'
'Meervelt, Luc Van'
'Binnemans, Koen'

_publ_section_title
;
 Carbene formation upon reactive dissolution of metal oxides in
 imidazolium ionic liquids.
;
_journal_issue 9
_journal_name_full 'Dalton transactions (Cambridge, England : 2003)'
_journal_page_first 3443
_journal_page_last 3452
_journal_paper_doi 10.1039/c3dt53024h
_journal_volume 43
_journal_year 2014
_chemical_formula_moiety 'C12 H20 Ag N4, C2 H3 O2'
_chemical_formula_sum 'C14 H23 Ag N4 O2'
_chemical_formula_weight 387.23
_chemical_melting_point 367
_chemical_name_systematic
;
 ? 
;
_space_group_crystal_system monoclinic
_space_group_IT_number 15
_space_group_name_Hall '-C 2yc'
_space_group_name_H-M_alt 'C 1 2/c 1'
_symmetry_space_group_name_Hall '-C 2yc'
_symmetry_space_group_name_H-M 'C 1 2/c 1'
_atom_sites_solution_hydrogens geom
_atom_sites_solution_primary direct
_atom_sites_solution_secondary difmap
_audit_creation_date 2013-10-21
_audit_creation_method
;
Olex2 1.2-beta
(compiled 2013.09.17 svn.r2790 for OlexSys, GUI svn.r4601)
;
_cell_angle_alpha 90.00
_cell_angle_beta 108.450(5)
_cell_angle_gamma 90.00
_cell_formula_units_Z 4
_cell_length_a 15.4432(7)
_cell_length_b 8.6443(4)
_cell_length_c 13.5597(6)
_cell_measurement_reflns_used 2643
_cell_measurement_temperature 298(2)
_cell_measurement_theta_max 28.8210
_cell_measurement_theta_min 3.4880
_cell_volume 1717.12(14)
_computing_cell_refinement
;
CrysAlisPro, Agilent Technologies,
Version 1.171.36.24 (release 03-12-2012 CrysAlis171 .NET)
(compiled Dec  3 2012,18:21:49)
;
_computing_data_collection
;
CrysAlisPro, Agilent Technologies,
Version 1.171.36.24 (release 03-12-2012 CrysAlis171 .NET)
(compiled Dec  3 2012,18:21:49)
;
_computing_data_reduction
;
CrysAlisPro, Agilent Technologies,
Version 1.171.36.24 (release 03-12-2012 CrysAlis171 .NET)
(compiled Dec  3 2012,18:21:49)
;
_computing_molecular_graphics
;
O. V. Dolomanov, L. J. Bourhis, R. J. Gildea, J. A. K. Howard and H. Puschmann,
OLEX2: a complete structure solution, refinement and analysis program.
J. Appl. Cryst. (2009). 42, 339-341.
;
_computing_publication_material
;
O. V. Dolomanov, L. J. Bourhis, R. J. Gildea, J. A. K. Howard and H. Puschmann,
OLEX2: a complete structure solution, refinement and analysis program.
J. Appl. Cryst. (2009). 42, 339-341.
;
_computing_structure_refinement
;
SHELX, G.M. Sheldrick, Acta Cryst.
(2008). A64, 112-122
;
_computing_structure_solution
;
SHELX, G.M. Sheldrick, Acta Cryst.
(2008). A64, 112-122
;
_diffrn_ambient_temperature 298(2)
_diffrn_detector_area_resol_mean 15.9631
_diffrn_measured_fraction_theta_full 0.9973
_diffrn_measured_fraction_theta_max 0.5121
_diffrn_measurement_device_type 'SuperNova, Single source at offset), Eos'
_diffrn_measurement_method '\w scans'
_diffrn_orient_matrix_UB_11 -0.0147787000
_diffrn_orient_matrix_UB_12 -0.0690068000
_diffrn_orient_matrix_UB_13 0.0180733000
_diffrn_orient_matrix_UB_21 0.0370084000
_diffrn_orient_matrix_UB_22 0.0052863000
_diffrn_orient_matrix_UB_23 0.0468264000
_diffrn_orient_matrix_UB_31 -0.0275392000
_diffrn_orient_matrix_UB_32 0.0441514000
_diffrn_orient_matrix_UB_33 0.0226660000
_diffrn_radiation_monochromator mirror
_diffrn_radiation_type 'Mo K\a'
_diffrn_radiation_wavelength 0.71073
_diffrn_reflns_av_R_equivalents 0.0127
_diffrn_reflns_av_unetI/netI 0.0197
_diffrn_reflns_limit_h_max 13
_diffrn_reflns_limit_h_min -20
_diffrn_reflns_limit_k_max 11
_diffrn_reflns_limit_k_min -10
_diffrn_reflns_limit_l_max 15
_diffrn_reflns_limit_l_min -18
_diffrn_reflns_number 3891
_diffrn_reflns_theta_full 26.00
_diffrn_reflns_theta_max 29.14
_diffrn_reflns_theta_min 2.93
_diffrn_source 'SuperNova (Mo) X-ray Source'
_exptl_absorpt_coefficient_mu 1.183
_exptl_absorpt_correction_T_max 1.00000
_exptl_absorpt_correction_T_min 0.66619
_exptl_absorpt_correction_type multi-scan
_exptl_absorpt_process_details
;
CrysAlisPro, Agilent Technologies,
Version 1.171.36.24 (release 03-12-2012 CrysAlis171 .NET)
(compiled Dec  3 2012,18:21:49)
Empirical absorption correction using spherical harmonics,
 implemented in SCALE3 ABSPACK scaling algorithm.
;
_exptl_crystal_colour colourless
_exptl_crystal_density_diffrn 1.498
_exptl_crystal_density_method 'not measured'
_exptl_crystal_description block
_exptl_crystal_F_000 792
_exptl_crystal_size_max 0.50
_exptl_crystal_size_mid 0.15
_exptl_crystal_size_min 0.15
_refine_diff_density_max 0.407
_refine_diff_density_min -0.279
_refine_diff_density_rms 0.047
_refine_ls_extinction_method none
_refine_ls_goodness_of_fit_ref 1.074
_refine_ls_hydrogen_treatment constr
_refine_ls_matrix_type full
_refine_ls_number_parameters 99
_refine_ls_number_reflns 1974
_refine_ls_number_restraints 0
_refine_ls_restrained_S_all 1.074
_refine_ls_R_factor_all 0.0268
_refine_ls_R_factor_gt 0.0237
_refine_ls_shift/su_max 0.001
_refine_ls_shift/su_mean 0.000
_refine_ls_structure_factor_coef Fsqd
_refine_ls_weighting_details 'calc w=1/[\s^2^(Fo^2^)+(0.0331P)^2^+0.2081P] where P=(Fo^2^+2Fc^2^)/3'
_refine_ls_weighting_scheme calc
_refine_ls_wR_factor_gt 0.0610
_refine_ls_wR_factor_ref 0.0643
_reflns_number_gt 1810
_reflns_number_total 1974
_reflns_threshold_expression >2sigma(I)
_cod_data_source_file c3dt53024h.txt
_cod_data_source_block nrb118-rt
_cod_original_cell_volume 1717.13(13)
_cod_database_code 7029121
_chemical_oxdiff_formula 'Ag C14 H32 N4 O2'
_reflns_odcompleteness_completeness 99.73
_reflns_odcompleteness_iscentric 1
_reflns_odcompleteness_theta 26.32
_olex2_refinement_description
;
1. Fixed Uiso
 At 1.2 times of:
  All C(H) groups, All C(H,H) groups
 At 1.5 times of:
  All C(H,H,H) groups
2. Others
 Fixed Sof: H11A(0.5) H11B(0.5) H11C(0.5)
3.a Secondary CH2 refined with riding coordinates:
 C6(H6A,H6B)
3.b Me refined with riding coordinates:
 C11(H11A,H11B,H11C)
3.c Aromatic/amide H refined with riding coordinates:
 C4(H4), C5(H5)
3.d Idealised Me refined as rotating group:
 C7(H7A,H7B,H7C), C8(H8A,H8B,H8C)
;

loop_
_space_group_symop_id
_space_group_symop_operation_xyz
1 'x, y, z'
2 '-x, y, -z+1/2'
3 'x+1/2, y+1/2, z'
4 '-x+1/2, y+1/2, -z+1/2'
5 '-x, -y, -z'
6 'x, -y, z-1/2'
7 '-x+1/2, -y+1/2, -z'
8 'x+1/2, -y+1/2, z-1/2'

loop_
_atom_site_label
_atom_site_type_symbol
_atom_site_fract_x
_atom_site_fract_y
_atom_site_fract_z
_atom_site_U_iso_or_equiv
_atom_site_adp_type
_atom_site_occupancy
_atom_site_symmetry_multiplicity
_atom_site_calc_flag
_atom_site_refinement_flags
_atom_site_disorder_assembly
_atom_site_disorder_group
Ag1 Ag 0.0000 0.44832(2) 0.2500 0.05360(10) Uani 1 2 d S . .
N1 N 0.17822(12) 0.44552(17) 0.18804(14) 0.0495(4) Uani 1 1 d . . .
C2 C 0.08868(13) 0.4086(2) 0.16221(15) 0.0460(4) Uani 1 1 d . . .
N3 N 0.06985(11) 0.34174(18) 0.06832(12) 0.0481(4) Uani 1 1 d . . .
C4 C 0.14617(15) 0.3372(3) 0.03537(17) 0.0575(5) Uani 1 1 d . . .
H4 H 0.1494 0.2976 -0.0271 0.069 Uiso 1 1 calc R . .
C5 C 0.21362(15) 0.4007(3) 0.11081(18) 0.0603(5) Uani 1 1 d . . .
H5 H 0.2737 0.4129 0.1116 0.072 Uiso 1 1 calc R . .
C6 C 0.23056(16) 0.5175(3) 0.28569(19) 0.0643(6) Uani 1 1 d . . .
H6A H 0.1909 0.5853 0.3090 0.077 Uiso 1 1 calc R . .
H6B H 0.2787 0.5801 0.2745 0.077 Uiso 1 1 calc R . .
C7 C 0.2718(3) 0.4002(4) 0.3682(2) 0.1087(12) Uani 1 1 d . . .
H7A H 0.3123 0.3345 0.3461 0.163 Uiso 1 1 calc R . .
H7B H 0.2243 0.3389 0.3802 0.163 Uiso 1 1 calc R . .
H7C H 0.3054 0.4520 0.4313 0.163 Uiso 1 1 calc R . .
C8 C -0.01891(15) 0.2783(3) 0.00871(17) 0.0635(5) Uani 1 1 d . . .
H8A H -0.0304 0.2990 -0.0639 0.095 Uiso 1 1 calc R . .
H8B H -0.0657 0.3256 0.0312 0.095 Uiso 1 1 calc R . .
H8C H -0.0190 0.1686 0.0196 0.095 Uiso 1 1 calc R . .
O9 O -0.07044(11) 0.7711(2) 0.20032(15) 0.0853(5) Uani 1 1 d . . .
C10 C 0.0000 0.8384(3) 0.2500 0.0458(6) Uani 1 2 d S . .
C11 C 0.0000 1.0074(6) 0.2500 0.135(3) Uani 1 2 d S . .
H11A H 0.0132 1.0444 0.3200 0.203 Uiso 0.50 1 calc PR A -1
H11B H -0.0589 1.0444 0.2085 0.203 Uiso 0.50 1 calc PR A -1
H11C H 0.0457 1.0444 0.2215 0.203 Uiso 0.50 1 calc PR A -1

loop_
_atom_site_aniso_label
_atom_site_aniso_U_11
_atom_site_aniso_U_22
_atom_site_aniso_U_33
_atom_site_aniso_U_23
_atom_site_aniso_U_13
_atom_site_aniso_U_12
Ag1 0.04934(14) 0.06984(18) 0.04591(14) 0.000 0.02118(10) 0.000
N1 0.0440(9) 0.0570(10) 0.0466(10) -0.0013(7) 0.0133(7) 0.0081(6)
C2 0.0478(10) 0.0473(10) 0.0440(10) 0.0031(8) 0.0159(8) 0.0071(8)
N3 0.0494(8) 0.0507(9) 0.0437(8) 0.0005(7) 0.0140(7) 0.0048(7)
C4 0.0602(12) 0.0671(13) 0.0502(11) -0.0028(10) 0.0246(9) 0.0123(10)
C5 0.0485(11) 0.0765(14) 0.0609(13) -0.0006(11) 0.0245(10) 0.0122(11)
C6 0.0507(12) 0.0783(15) 0.0587(13) -0.0127(12) 0.0098(10) 0.0040(11)
C7 0.117(3) 0.120(2) 0.0586(17) -0.0113(18) -0.0157(16) 0.038(2)
C8 0.0607(12) 0.0667(13) 0.0583(13) -0.0070(11) 0.0121(10) -0.0037(10)
O9 0.0651(10) 0.1016(13) 0.0824(12) -0.0216(11) 0.0138(9) -0.0232(9)
C10 0.0443(13) 0.0584(16) 0.0365(13) 0.000 0.0154(10) 0.000
C11 0.116(4) 0.059(2) 0.230(8) 0.000 0.052(5) 0.000

loop_
_atom_type_symbol
_atom_type_description
_atom_type_scat_dispersion_real
_atom_type_scat_dispersion_imag
_atom_type_scat_source
C C 0.0033 0.0016 'International Tables Vol C Tables 4.2.6.8 and 6.1.1.4'
H H 0.0000 0.0000 'International Tables Vol C Tables 4.2.6.8 and 6.1.1.4'
Ag Ag -0.8971 1.1015 'International Tables Vol C Tables 4.2.6.8 and 6.1.1.4'
N N 0.0061 0.0033 'International Tables Vol C Tables 4.2.6.8 and 6.1.1.4'
O O 0.0106 0.0060 'International Tables Vol C Tables 4.2.6.8 and 6.1.1.4'

loop_
_geom_angle_atom_site_label_1
_geom_angle_atom_site_label_2
_geom_angle_atom_site_label_3
_geom_angle
_geom_angle_site_symmetry_1
_geom_angle_site_symmetry_3
C2 Ag1 C2 161.25(11) 2 .
C2 N1 C5 110.79(18) . .
C2 N1 C6 124.37(19) . .
C5 N1 C6 124.80(19) . .
N1 C2 Ag1 127.52(15) . .
N3 C2 Ag1 128.37(14) . .
N3 C2 N1 104.11(16) . .
C2 N3 C4 111.48(17) . .
C2 N3 C8 124.74(17) . .
C4 N3 C8 123.76(17) . .
C5 C4 N3 106.26(18) . .
C4 C5 N1 107.35(19) . .
N1 C6 C7 112.0(2) . .
O9 C10 O9 123.5(3) . 2
O9 C10 C11 118.24(15) . .
O9 C10 C11 118.24(15) 2 .

loop_
_geom_bond_atom_site_label_1
_geom_bond_atom_site_label_2
_geom_bond_distance
_geom_bond_site_symmetry_2
Ag1 C2 2.1077(19) 2
Ag1 C2 2.1077(19) .
N1 C2 1.353(3) .
N1 C5 1.381(3) .
N1 C6 1.455(3) .
C2 N3 1.344(2) .
N3 C4 1.387(3) .
N3 C8 1.460(3) .
C4 C5 1.326(3) .
C6 C7 1.495(4) .
O9 C10 1.230(2) .
C10 O9 1.230(2) 2
C10 C11 1.460(6) .

loop_
_geom_torsion_atom_site_label_1
_geom_torsion_atom_site_label_2
_geom_torsion_atom_site_label_3
_geom_torsion_atom_site_label_4
_geom_torsion
_geom_torsion_site_symmetry_1
Ag1 C2 N3 C4 179.60(14) .
Ag1 C2 N3 C8 -1.7(3) .
N1 C2 N3 C4 -0.3(2) .
N1 C2 N3 C8 178.47(17) .
C2 Ag1 C2 N1 -115.35(16) 2
C2 Ag1 C2 N3 64.82(16) 2
C2 N1 C5 C4 0.8(3) .
C2 N1 C6 C7 88.6(3) .
C2 N3 C4 C5 0.8(2) .
N3 C4 C5 N1 -0.9(3) .
C5 N1 C2 Ag1 179.81(15) .
C5 N1 C2 N3 -0.3(2) .
C5 N1 C6 C7 -89.0(3) .
C6 N1 C2 Ag1 1.9(3) .
C6 N1 C2 N3 -178.24(18) .
C6 N1 C5 C4 178.7(2) .
C8 N3 C4 C5 -178.0(2) .
